data_1520899
loop_
_publ_author_name
'Bronger, W.'
'a Brassard, L.'
'Mueller, P.'
'Schultz, Th.'
'Lebech, B.'

_publ_section_title
;
 K2 Re H9, eine Neubestimmung der Struktur
;
_journal_name_full 'Zeitschrift fuer Anorganische und Allgemeine Chemie'
_journal_page_first 1143
_journal_page_last 1146
_journal_volume 625
_journal_year 1999
_chemical_formula_sum 'H9 K2 Re'
_chemical_name_systematic 'K2 (Re H9)'
_space_group_IT_number 189
_symmetry_space_group_name_Hall 'P -6 -2'
_symmetry_space_group_name_H-M 'P -6 2 m'
_cell_angle_alpha 90
_cell_angle_beta 90
_cell_angle_gamma 120
_cell_formula_units_Z 3
_cell_length_a 9.599
_cell_length_b 9.599
_cell_length_c 5.549
_cell_volume 442.790
_citation_journal_id_ASTM ZAACAB
_cod_data_source_file Bronger_ZAACAB_1999_788.cif
_cod_data_source_block H9K2Re1
_cod_original_cell_volume 442.7895
_cod_original_formula_sum 'H9 K2 Re1'
_cod_database_code 1520899

loop_
_symmetry_equiv_pos_as_xyz
x,y,z
-x+y,-x,-z
-y,x-y,z
x,y,-z
-x+y,-x,z
-y,x-y,-z
y,x,z
x-y,-y,-z
-x,-x+y,z
y,x,-z
x-y,-y,z
-x,-x+y,-z

loop_
_atom_site_label
_atom_site_type_symbol
_atom_site_fract_x
_atom_site_fract_y
_atom_site_fract_z
_atom_site_occupancy
_atom_site_U_iso_or_equiv
Re2 Re+7 0.3333 0.6667 0.5 1 0.0
H4 H-1 0.2237 0.5321 0.7195 1 0.0
Re1 Re+7 0 0 0 1 0.0
H1 H-1 0.1749 0 0 1 0.0
K2 K+1 0.2626 0 0.5 1 0.0
H3 H-1 0.1441 0.6314 0.5 1 0.0
H2 H-1 0.8712 0 0.2077 1 0.0
K1 K+1 0.5876 0 0 1 0.0
